data_4131034
loop_
_publ_author_name
'Liu, Qi'
'Cong, Hengjiang'
'Deng, Hexiang'

_publ_section_title
;
 Deciphering the Spatial Arrangement of Metals and Correlation to
 Reactivity in Multivariate Metal-Organic Frameworks.
;
_journal_issue 42
_journal_name_full 'Journal of the American Chemical Society'
_journal_page_first 13822
_journal_page_last 13825
_journal_paper_doi 10.1021/jacs.6b08724
_journal_volume 138
_journal_year 2016
_chemical_formula_sum 'C72 H39 Mg3 N6 O17.83'
_chemical_formula_weight 1346.300
_space_group_IT_number 191
_space_group_name_Hall '-P 6 2'
_space_group_name_H-M_alt 'P 6/m m m'
_symmetry_Int_Tables_number 191
_symmetry_space_group_name_Hall '-P 6 2'
_symmetry_space_group_name_H-M 'P 6/m m m'
_audit_creation_date 2016-08-04
_audit_creation_method SHELXL-2014/7
_audit_update_record 2016-08-04
_cell_angle_alpha 90.000
_cell_angle_beta 90.000
_cell_angle_gamma 120.000
_cell_formula_units_Z 2
_cell_length_a 31.848(8)
_cell_length_b 31.848(8)
_cell_length_c 16.883(5)
_cell_volume 14830(7)
_refine_ls_R_factor_all 0.229
_cod_data_source_file ja6b08724_si_014.cif
_cod_data_source_block I
_cod_original_cell_volume 14830.1(80)
_cod_original_sg_symbol_Hall -P_6_2
_cod_database_code 4131034

loop_
_symmetry_equiv_pos_site_id
_symmetry_equiv_pos_as_xyz
1 x,y,z
2 x-y,x,z
3 -y,x-y,z
4 -x,-y,z
5 -x+y,-x,z
6 y,-x+y,z
7 x-y,-y,-z
8 -x,-x+y,-z
9 y,x,-z
10 -y,-x,-z
11 -x+y,y,-z
12 x,x-y,-z
13 -x,-y,-z
14 -x+y,-x,-z
15 y,-x+y,-z
16 x,y,-z
17 x-y,x,-z
18 -y,x-y,-z
19 -x+y,y,z
20 x,x-y,z
21 -y,-x,z
22 y,x,z
23 x-y,-y,z
24 -x,-x+y,z

loop_
_atom_site_aniso_label
_atom_site_aniso_U_11
_atom_site_aniso_U_22
_atom_site_aniso_U_33
_atom_site_aniso_U_12
_atom_site_aniso_U_13
_atom_site_aniso_U_23
Mg1 0.078(2) 0.082(3) 0.063(4) 0.0409(14) 0.00000 0.00000
O1 0.131(6) 0.095(7) 0.195(16) 0.047(3) 0.00000 0.00000
C1 0.072(7) 0.167(9) 0.058(14) 0.036(3) 0.001(6) 0.000(3)
N1 0.080(7) 0.169(8) 0.060(12) 0.040(3) 0.00000 0.00000
O2 0.101(4) 0.114(4) 0.100(6) 0.056(3) -0.031(3) -0.016(3)
C2 0.081(7) 0.171(9) 0.061(15) 0.040(4) -0.005(7) -0.002(3)
N2 0.074(8) 0.164(10) 0.076(16) 0.037(4) 0.00000 0.00000
C10 0.079(6) 0.105(6) 0.067(10) 0.040(3) -0.010(5) -0.005(2)
C3 0.075(8) 0.170(9) 0.088(17) 0.037(4) -0.001(7) -0.001(3)
O3 0.049(4) 0.049(4) 0.054(10) 0.024(2) 0.00000 0.00000
C9 0.083(6) 0.111(5) 0.091(10) 0.042(3) -0.014(5) -0.007(2)
C6 0.084(6) 0.155(7) 0.103(12) 0.042(3) -0.029(6) -0.014(3)
C5 0.097(6) 0.182(7) 0.124(10) 0.049(3) 0.002(5) 0.001(3)
C8 0.149(6) 0.132(5) 0.131(9) 0.070(5) -0.068(5) -0.043(5)
C7 0.141(6) 0.154(7) 0.15(1) 0.066(5) -0.072(5) -0.043(5)
C4 0.094(6) 0.179(9) 0.098(15) 0.047(3) 0.001(7) 0.001(3)

loop_
_atom_site_label
_atom_site_type_symbol
_atom_site_fract_x
_atom_site_fract_y
_atom_site_fract_z
_atom_site_occupancy
_atom_site_symmetry_multiplicity
_atom_site_Wyckoff_symbol
_atom_site_calc_flag
_atom_site_thermal_displace_type
_atom_site_U_iso_or_equiv
Mg1 Mg 0.2974(1) 0.5948(1) 0.5000 1.000 6 m d Uani 0.0740(19)
O1 O 0.2589(2) 0.5178(3) 0.5000 1.000 6 m d Uani 0.144(5)
C1 C 0.0405(3) 0.5202(2) 0.1704(8) 1.000 12 o d Uani 0.109(4)
N1 N 0.0000 0.5000 0.1215(9) 1.000 6 i d Uani 0.113(5)
H1 H 0.0000 0.5000 0.0705 1.000 6 i calc Uiso 0.13600
O2 O 0.2500(2) 0.5899(2) 0.4130(3) 1.000 24 r d Uani 0.104(2)
C2 C 0.0878(3) 0.5439(2) 0.1441(8) 1.000 12 o d Uani 0.115(4)
N2 N 0.0741(4) 0.5370(2) 0.0000 1.000 6 l d Uani 0.115(5)
C10 C 0.2363(3) 0.6181(2) 0.3894(7) 1.000 12 o d Uani 0.087(3)
C3 C 0.1025(4) 0.5512(2) 0.065(1) 1.000 12 o d Uani 0.121(5)
O3 O 0.3333 0.6667 0.5000 1.000 2 d d Uani 0.050(3)
C9 C 0.1977(3) 0.5988(2) 0.3240(7) 1.000 12 o d Uani 0.098(3)
C6 C 0.1262(3) 0.5631(2) 0.2079(7) 1.000 12 o d Uani 0.122(4)
C5 C 0.1535(4) 0.5767(2) 0.0396(9) 1.000 12 o d Uani 0.144(5)
H5 H 0.1806 0.5903 0.0724 1.000 12 o calc Uiso 0.17300
C8 C 0.1794(3) 0.5532(3) 0.2955(6) 1.000 24 r d Uani 0.137(3)
H8 H 0.1918 0.5341 0.3139 1.000 24 r calc Uiso 0.16500
C7 C 0.1430(3) 0.5345(3) 0.2403(7) 1.000 24 r d Uani 0.151(4)
H7 H 0.1296 0.5023 0.2245 1.000 24 r calc Uiso 0.18200
C4 C 0.0249(4) 0.5124(2) 0.2480(11) 1.000 12 o d Uani 0.133(5)
H4 H 0.0446 0.5223 0.2926 1.000 12 o calc Uiso 0.16000
O4 O 0.3333 0.6667 0.242(3) 0.92(11) 4 h d Uiso 0.30(3)

loop_
_atom_type_symbol
_atom_type_radius_bond
Mg 1.200
O 1.200
C 1.200
N 1.200
H 1.200

loop_
_geom_angle_atom_site_label_1
_geom_angle_atom_site_label_2
_geom_angle_atom_site_label_3
_geom_angle_site_symmetry_1
_geom_angle_site_symmetry_3
_geom_angle
_geom_angle_publ_flag
O3 Mg1 O2 . . 93.76(16) no
O3 Mg1 O2 . 11_556 93.76(16) no
O2 Mg1 O2 . 11_556 172.5(3) no
O3 Mg1 O2 . 19 93.76(16) no
O2 Mg1 O2 . 19 88.3(3) no
O2 Mg1 O2 11_556 19 91.2(3) no
O3 Mg1 O2 . 16_556 93.76(16) no
O2 Mg1 O2 . 16_556 91.2(3) no
O2 Mg1 O2 11_556 16_556 88.3(3) no
O2 Mg1 O2 19 16_556 172.5(3) no
O3 Mg1 O1 . . 180.00 no
O2 Mg1 O1 . . 86.24(16) no
O2 Mg1 O1 11_556 . 86.24(16) no
O2 Mg1 O1 19 . 86.24(16) no
O2 Mg1 O1 16_556 . 86.24(16) no
O3 Mg1 Mg1 . 5_565 30.00 no
O2 Mg1 Mg1 . 5_565 73.05(15) no
O2 Mg1 Mg1 11_556 5_565 113.90(16) no
O2 Mg1 Mg1 19 5_565 113.90(16) no
O2 Mg1 Mg1 16_556 5_565 73.05(15) no
O1 Mg1 Mg1 . 5_565 150.00 no
O3 Mg1 Mg1 . 3_665 30.00 no
O2 Mg1 Mg1 . 3_665 113.90(16) no
O2 Mg1 Mg1 11_556 3_665 73.05(15) no
O2 Mg1 Mg1 19 3_665 73.05(15) no
O2 Mg1 Mg1 16_556 3_665 113.90(16) no
O1 Mg1 Mg1 . 3_665 150.00 no
Mg1 Mg1 Mg1 5_565 3_665 60.00 no
C4 C1 C2 . . 127.0(11) no
C4 C1 N1 . . 108.3(10) no
C2 C1 N1 . . 124.7(14) no
C1 N1 C1 . 4_565 107.0(17) no
C1 N1 H1 . . 126.50 no
C1 N1 H1 4_565 . 126.50 no
C10 O2 Mg1 . . 133.1(5) no
C1 C2 C3 . . 125.6(11) no
C1 C2 C6 . . 115.7(10) no
C3 C2 C6 . . 118.7(8) no
C3 N2 C3 . 16 109.0(16) no
O2 C10 O2 . 20_565 127.8(9) no
O2 C10 C9 . . 116.1(4) no
O2 C10 C9 20_565 . 116.1(4) no
N2 C3 C2 . . 127.7(11) no
N2 C3 C5 . . 108.6(14) no
C2 C3 C5 . . 123.8(11) no
Mg1 O3 Mg1 5_565 . 120.00 no
Mg1 O3 Mg1 5_565 3_665 120.0() no
Mg1 O3 Mg1 . 3_665 120.00 no
C8 C9 C8 . 20_565 118.2(9) no
C8 C9 C10 . . 120.9(5) no
C8 C9 C10 20_565 . 120.9(5) no
C7 C6 C7 . 20_565 117.4(10) no
C7 C6 C2 . . 121.2(5) no
C7 C6 C2 20_565 . 121.2(5) no
C5 C5 C3 16 . 107.0(8) no
C5 C5 H5 16 . 126.50 no
C3 C5 H5 . . 126.50 no
C9 C8 C7 . . 121.5(7) no
C9 C8 H8 . . 119.20 no
C7 C8 H8 . . 119.20 no
C8 C7 C6 . . 120.4(7) no
C8 C7 H7 . . 119.80 no
C6 C7 H7 . . 119.80 no
C4 C4 C1 4_565 . 108.2(7) no
C4 C4 H4 4_565 . 125.90 no
C1 C4 H4 . . 125.90 no

loop_
_geom_bond_atom_site_label_1
_geom_bond_atom_site_label_2
_geom_bond_site_symmetry_2
_geom_bond_distance
_geom_bond_publ_flag
Mg1 O3 . 1.982(4) no
Mg1 O2 . 2.057(5) no
Mg1 O2 11_556 2.057(5) no
Mg1 O2 19 2.057(5) no
Mg1 O2 16_556 2.057(5) no
Mg1 O1 . 2.124(10) no
Mg1 Mg1 5_565 3.433(6) no
Mg1 Mg1 3_665 3.433(6) no
C1 C4 . 1.38(2) no
C1 C2 . 1.379(13) no
C1 N1 . 1.389(17) no
N1 C1 4_565 1.389(17) no
N1 H1 . 0.8600 no
O2 C10 . 1.243(6) no
C2 C3 . 1.395(18) no
C2 C6 . 1.510(16) no
N2 C3 . 1.348(14) no
N2 C3 16 1.348(14) no
C10 O2 20_565 1.243(6) no
C10 C9 . 1.535(14) no
C3 C5 . 1.471(17) no
O3 Mg1 5_565 1.982(4) no
O3 Mg1 3_665 1.982(4) no
C9 C8 . 1.356(9) no
C9 C8 20_565 1.356(9) no
C6 C7 . 1.38(1) no
C6 C7 20_565 1.38(1) no
C5 C5 16 1.34(3) no
C5 H5 . 0.9300 no
C8 C7 . 1.37(1) no
C8 H8 . 0.9300 no
C7 H7 . 0.9300 no
C4 C4 4_565 1.37(2) no
C4 H4 . 0.9300 no
